data_4511061
loop_
_publ_author_name
'Huang, Guo'
'Tsang, Chun-Kwan'
'Xu, Zhengtao'
'Li, Kunhao'
'Zeller, Matthias'
'Hunter, Allen D.'
'Chui, Stephen Sin-Yin'
'Che, Chi-Ming'

_publ_section_title
;
 Flexible Thioether&#x2212;Ag(I) Interactions for Assembling Large Organic
 Ligands into Crystalline Networks
;
_journal_issue 3
_journal_name_full 'Crystal Growth &amp; Design'
_journal_page_first 1444
_journal_paper_doi 10.1021/cg800869u
_journal_volume 9
_journal_year 2009
_chemical_formula_moiety 'C51 H45 Ag2 B F4 N S9, B F4'
_chemical_formula_sum 'C51 H45 Ag2 B2 F8 N S9'
_chemical_formula_weight 1349.78
_chemical_name_systematic
; 
 ? 
;
_space_group_IT_number 15
_symmetry_cell_setting monoclinic
_symmetry_space_group_name_Hall '-C 2yc'
_symmetry_space_group_name_H-M 'C 1 2/c 1'
_atom_sites_solution_hydrogens geom
_atom_sites_solution_primary direct
_atom_sites_solution_secondary difmap
_audit_creation_method SHELXL-97
_cell_angle_alpha 90.00
_cell_angle_beta 116.686(2)
_cell_angle_gamma 90.00
_cell_formula_units_Z 8
_cell_length_a 40.507(3)
_cell_length_b 22.0300(18)
_cell_length_c 22.3662(18)
_cell_measurement_reflns_used 8304
_cell_measurement_temperature 100(2)
_cell_measurement_theta_max 30.47
_cell_measurement_theta_min 2.16
_cell_volume 17833(2)
_computing_cell_refinement 'SAINT+ 6.45 (Bruker, 2003)'
_computing_data_collection 'SMART 5.630 (Bruker, 1997-2002)'
_computing_data_reduction 'SAINT+ 6.45'
_computing_molecular_graphics 'SHELXTL 6.14'
_computing_publication_material 'SHELXTL 6.14'
_computing_structure_refinement 'SHELXTL 6.14'
_computing_structure_solution 'SHELXTL 6.14 (Bruker, 2000-2003)'
_diffrn_ambient_temperature 100(2)
_diffrn_measured_fraction_theta_full 1.000
_diffrn_measured_fraction_theta_max 1.000
_diffrn_measurement_device_type 'Bruker AXS SMART APEX CCD diffractometer'
_diffrn_measurement_method '\w scans'
_diffrn_radiation_monochromator graphite
_diffrn_radiation_source 'fine-focus sealed tube'
_diffrn_radiation_type MoK\a
_diffrn_radiation_wavelength 0.71073
_diffrn_reflns_av_R_equivalents 0.0389
_diffrn_reflns_av_sigmaI/netI 0.0326
_diffrn_reflns_limit_h_max 53
_diffrn_reflns_limit_h_min -53
_diffrn_reflns_limit_k_max 29
_diffrn_reflns_limit_k_min -29
_diffrn_reflns_limit_l_max 29
_diffrn_reflns_limit_l_min -29
_diffrn_reflns_number 91411
_diffrn_reflns_theta_full 28.28
_diffrn_reflns_theta_max 28.28
_diffrn_reflns_theta_min 1.08
_diffrn_standards_decay_% none
_diffrn_standards_number 0
_exptl_absorpt_coefficient_mu 0.689
_exptl_absorpt_correction_T_max 0.896
_exptl_absorpt_correction_T_min 0.695
_exptl_absorpt_correction_type multi-scan
_exptl_absorpt_process_details 'SADABS in SAINT+ (Bruker, 2003)'
_exptl_crystal_colour yellow
_exptl_crystal_density_diffrn 1.005
_exptl_crystal_density_method 'not measured'
_exptl_crystal_description block
_exptl_crystal_F_000 5424
_exptl_crystal_size_max 0.42
_exptl_crystal_size_mid 0.41
_exptl_crystal_size_min 0.16
_refine_diff_density_max 2.118
_refine_diff_density_min -0.543
_refine_diff_density_rms 0.126
_refine_ls_extinction_method none
_refine_ls_goodness_of_fit_ref 1.037
_refine_ls_hydrogen_treatment constr
_refine_ls_matrix_type full
_refine_ls_number_parameters 707
_refine_ls_number_reflns 22139
_refine_ls_number_restraints 148
_refine_ls_restrained_S_all 1.043
_refine_ls_R_factor_all 0.0670
_refine_ls_R_factor_gt 0.0542
_refine_ls_shift/su_max 0.001
_refine_ls_shift/su_mean 0.000
_refine_ls_structure_factor_coef Fsqd
_refine_ls_weighting_details 'calc w=1/[\s^2^(Fo^2^)+(0.0990P)^2^+0.0000P] where P=(Fo^2^+2Fc^2^)/3'
_refine_ls_weighting_scheme calc
_refine_ls_wR_factor_gt 0.1462
_refine_ls_wR_factor_ref 0.1542
_reflns_number_gt 16398
_reflns_number_total 22139
_reflns_threshold_expression I>2\s(I)
_cod_data_source_file cg800869u_si_002.cif
_cod_data_source_block 1
_cod_depositor_comments
;
The following automatic conversions were performed:

'_symmetry_cell_setting' value 'Monoclinic' changed to 'monoclinic'
according to
/usr/data/users/saulius/automatic-downloads/retrospective/ACS/lib/dictionaries/cif_core.dic
dictionary named 'cif_core.dic' version 2.4.2 from 2011-04-26.

Automatic conversion script
Id: cif_fix_values 2281 2013-09-26 08:29:07Z andrius 
;
_cod_original_cell_volume 17833(3)
_cod_original_sg_symbol_H-M C2/c
_cod_database_code 4511061
_comments
; 
About half of the unit cell volume (47%) is occupied with ill defined 
solvate molecules. Some of the molecules appear to be nitrobenzene, 
but no successful solvate model could be developed, and they have 
thus been "squeezed out" using the program Platon. 
One of the BF4 anions is disordered over two positions with an 
occupancy ratio of 0.616(8) to 0.384(8). All B-F distances have 
been restrained to be the same within a standard deviation of 0.02, 
and the disordered BF4 moieties have been restrained to resemble 
an ideal tetrahedron. The two overlapping B atoms were set to have 
the same ADPs. The ordered BF4 anion forms a tight ion pair with one 
of the silver cations. The Ag-F distance Ag2-F2 is 2.851(3). 

 
Treatment of hydrogen atoms:
All hydrogen atoms were placed in calculated positions and were 
refined with an isotropic displacement parameter 1.5 (methyl) or 
1.2 times (all others) that of the adjacent carbon atom. 
;

loop_
_symmetry_equiv_pos_as_xyz
'x, y, z'
'-x, y, -z+1/2'
'x+1/2, y+1/2, z'
'-x+1/2, y+1/2, -z+1/2'
'-x, -y, -z'
'x, -y, z-1/2'
'-x+1/2, -y+1/2, -z'
'x+1/2, -y+1/2, z-1/2'

loop_
_atom_site_label
_atom_site_type_symbol
_atom_site_fract_x
_atom_site_fract_y
_atom_site_fract_z
_atom_site_U_iso_or_equiv
_atom_site_adp_type
_atom_site_occupancy
_atom_site_symmetry_multiplicity
_atom_site_calc_flag
_atom_site_refinement_flags
_atom_site_disorder_assembly
_atom_site_disorder_group
Ag1 Ag 0.222581(6) 0.571000(10) 0.493055(12) 0.04597(8) Uani 1 1 d . . .
Ag2 Ag 0.169017(6) 0.593987(9) 0.263852(12) 0.04266(7) Uani 1 1 d . . .
B2 B 0.2757(3) 0.4298(4) 0.1882(4) 0.079(2) Uani 0.616(8) 1 d PDU A 1
F5 F 0.2470(3) 0.4072(5) 0.1971(6) 0.232(7) Uani 0.616(8) 1 d PDU A 1
F6 F 0.2881(2) 0.4797(4) 0.2278(4) 0.123(3) Uani 0.616(8) 1 d PDU A 1
F7 F 0.2626(3) 0.4445(5) 0.1220(4) 0.134(4) Uani 0.616(8) 1 d PDU A 1
F8 F 0.3031(3) 0.3899(3) 0.2050(3) 0.186(4) Uani 0.616(8) 1 d PDU A 1
B2B B 0.2610(4) 0.4455(6) 0.1810(6) 0.079(2) Uani 0.384(8) 1 d PD A 2
F5B F 0.2788(3) 0.4050(4) 0.2287(4) 0.123(5) Uani 0.384(8) 1 d PDU A 2
F6B F 0.2702(3) 0.5019(5) 0.2035(5) 0.101(3) Uani 0.384(8) 1 d PDU A 2
F7B F 0.2681(5) 0.4361(9) 0.1288(6) 0.173(10) Uani 0.384(8) 1 d PDU A 2
F8B F 0.2257(3) 0.4350(5) 0.1629(5) 0.120(4) Uani 0.384(8) 1 d PD A 2
B1 B 0.12185(13) 0.61014(19) 0.0566(2) 0.0636(10) Uani 1 1 d D . .
F1 F 0.11220(11) 0.55058(14) 0.04373(18) 0.1180(11) Uani 1 1 d D . .
F2 F 0.13529(7) 0.61909(16) 0.12390(12) 0.0954(8) Uani 1 1 d D . .
F3 F 0.09125(8) 0.64631(16) 0.02631(17) 0.1145(11) Uani 1 1 d D . .
F4 F 0.14779(7) 0.62601(13) 0.03530(12) 0.0864(7) Uani 1 1 d D . .
N1 N 0.52180(7) 0.58955(10) 0.38226(17) 0.0544(7) Uani 1 1 d . . .
C2A C 0.53578(8) 0.52981(12) 0.38796(18) 0.0488(7) Uani 1 1 d . . .
C3A C 0.57106(10) 0.51675(14) 0.4347(2) 0.0615(9) Uani 1 1 d . . .
H3A H 0.5857 0.5475 0.4647 0.074 Uiso 1 1 calc R . .
C4A C 0.58565(11) 0.45932(16) 0.4387(2) 0.0696(11) Uani 1 1 d . . .
H4A H 0.6103 0.4512 0.4711 0.084 Uiso 1 1 calc R . .
C5A C 0.56501(8) 0.41386(13) 0.39634(17) 0.0459(7) Uani 1 1 d . . .
C6A C 0.52949(10) 0.42638(15) 0.3510(3) 0.0796(13) Uani 1 1 d . . .
H6A H 0.5147 0.3950 0.3223 0.096 Uiso 1 1 calc R . .
C7A C 0.51433(10) 0.48413(16) 0.3459(3) 0.0879(16) Uani 1 1 d . . .
H7A H 0.4896 0.4920 0.3140 0.105 Uiso 1 1 calc R . .
C8A C 0.58093(9) 0.35542(14) 0.39718(18) 0.0504(7) Uani 1 1 d . . .
C9A C 0.59450(8) 0.30724(13) 0.39576(17) 0.0477(7) Uani 1 1 d . . .
C10A C 0.60991(8) 0.24886(12) 0.39485(17) 0.0451(7) Uani 1 1 d . . .
C11A C 0.60132(8) 0.21993(13) 0.33390(18) 0.0473(7) Uani 1 1 d . . .
H11A H 0.5865 0.2400 0.2929 0.057 Uiso 1 1 calc R . .
C12A C 0.61449(8) 0.16169(13) 0.33358(17) 0.0453(7) Uani 1 1 d . . .
C13A C 0.63590(8) 0.13192(12) 0.39447(17) 0.0434(7) Uani 1 1 d . . .
C14A C 0.64708(8) 0.16285(12) 0.45494(17) 0.0454(7) Uani 1 1 d . . .
C15A C 0.63309(9) 0.22107(13) 0.45503(17) 0.0463(7) Uani 1 1 d . . .
H15A H 0.6394 0.2415 0.4962 0.056 Uiso 1 1 calc R . .
C16A C 0.58561(14) 0.1809(3) 0.1945(2) 0.0927(16) Uani 1 1 d . . .
H16A H 0.5620 0.1945 0.1919 0.139 Uiso 1 1 calc R . .
H16B H 0.5816 0.1645 0.1510 0.139 Uiso 1 1 calc R . .
H16C H 0.6027 0.2154 0.2062 0.139 Uiso 1 1 calc R . .
C17A C 0.62875(15) 0.01353(17) 0.4335(4) 0.106(2) Uani 1 1 d . . .
H17A H 0.6337 0.0331 0.4760 0.158 Uiso 1 1 calc R . .
H17B H 0.6386 -0.0279 0.4421 0.158 Uiso 1 1 calc R . .
H17C H 0.6020 0.0123 0.4048 0.158 Uiso 1 1 calc R . .
C18A C 0.70456(13) 0.19316(17) 0.5777(2) 0.0741(11) Uani 1 1 d . . .
H18A H 0.7127 0.2167 0.5495 0.111 Uiso 1 1 calc R . .
H18B H 0.7262 0.1792 0.6177 0.111 Uiso 1 1 calc R . .
H18C H 0.6892 0.2187 0.5910 0.111 Uiso 1 1 calc R . .
C2B C 0.54307(8) 0.63824(12) 0.37617(18) 0.0477(7) Uani 1 1 d . . .
C3B C 0.56077(9) 0.63131(15) 0.33589(18) 0.0533(8) Uani 1 1 d . . .
H3B H 0.5580 0.5949 0.3114 0.064 Uiso 1 1 calc R . .
C4B C 0.58254(10) 0.67796(16) 0.33184(17) 0.0562(8) Uani 1 1 d . . .
H4B H 0.5944 0.6734 0.3039 0.067 Uiso 1 1 calc R . .
C5B C 0.58731(9) 0.73122(14) 0.36784(17) 0.0507(7) Uani 1 1 d . . .
C6B C 0.56971(10) 0.73766(15) 0.4078(2) 0.0619(9) Uani 1 1 d . . .
H6B H 0.5726 0.7740 0.4325 0.074 Uiso 1 1 calc R . .
C7B C 0.54781(10) 0.69116(14) 0.4121(2) 0.0591(9) Uani 1 1 d . . .
H7B H 0.5359 0.6958 0.4400 0.071 Uiso 1 1 calc R . .
C8B C 0.61093(10) 0.77919(15) 0.36384(19) 0.0584(8) Uani 1 1 d . . .
C9B C 0.63066(10) 0.81824(14) 0.36180(18) 0.0529(8) Uani 1 1 d . . .
C10B C 0.65395(9) 0.86649(12) 0.36011(17) 0.0478(7) Uani 1 1 d . . .
C11B C 0.64753(10) 0.89417(13) 0.30011(18) 0.0502(7) Uani 1 1 d . . .
H11B H 0.6277 0.8806 0.2596 0.060 Uiso 1 1 calc R . .
C12B C 0.66988(9) 0.94175(12) 0.29866(16) 0.0447(7) Uani 1 1 d . . .
C13B C 0.69988(8) 0.96011(11) 0.35883(15) 0.0410(6) Uani 1 1 d . . .
C14B C 0.70626(8) 0.93233(12) 0.41914(16) 0.0415(6) Uani 1 1 d . . .
C15B C 0.68354(8) 0.88564(12) 0.42048(16) 0.0419(6) Uani 1 1 d . . .
H15B H 0.6879 0.8669 0.4616 0.050 Uiso 1 1 calc R . .
C16B C 0.6143(2) 0.9629(3) 0.1703(3) 0.173(4) Uani 1 1 d . . .
H16D H 0.6118 0.9201 0.1571 0.259 Uiso 1 1 calc R . .
H16E H 0.6054 0.9886 0.1302 0.259 Uiso 1 1 calc R . .
H16F H 0.5996 0.9710 0.1943 0.259 Uiso 1 1 calc R . .
C17B C 0.75374(11) 0.99337(18) 0.3188(3) 0.0754(12) Uani 1 1 d . . .
H17D H 0.7643 0.9539 0.3381 0.113 Uiso 1 1 calc R . .
H17E H 0.7737 1.0216 0.3250 0.113 Uiso 1 1 calc R . .
H17F H 0.7373 0.9886 0.2710 0.113 Uiso 1 1 calc R . .
C18B C 0.73888(12) 0.91976(18) 0.55868(19) 0.0664(10) Uani 1 1 d . . .
H18D H 0.7145 0.9283 0.5559 0.100 Uiso 1 1 calc R . .
H18E H 0.7581 0.9330 0.6023 0.100 Uiso 1 1 calc R . .
H18F H 0.7413 0.8760 0.5535 0.100 Uiso 1 1 calc R . .
C2C C 0.48783(9) 0.60009(13) 0.3836(2) 0.0530(8) Uani 1 1 d . . .
C3C C 0.47628(12) 0.56210(19) 0.4197(3) 0.102(2) Uani 1 1 d . . .
H3C H 0.4917 0.5298 0.4452 0.123 Uiso 1 1 calc R . .
C4C C 0.44204(13) 0.5713(2) 0.4187(3) 0.108(2) Uani 1 1 d . . .
H4C H 0.4340 0.5439 0.4423 0.130 Uiso 1 1 calc R . .
C5C C 0.41988(9) 0.61821(15) 0.3850(2) 0.0604(9) Uani 1 1 d . . .
C6C C 0.43115(8) 0.65594(14) 0.34798(17) 0.0498(7) Uani 1 1 d . . .
H6C H 0.4156 0.6882 0.3227 0.060 Uiso 1 1 calc R . .
C7C C 0.46481(8) 0.64712(13) 0.34744(17) 0.0465(7) Uani 1 1 d . . .
H7C H 0.4722 0.6735 0.3221 0.056 Uiso 1 1 calc R . .
C8C C 0.38428(10) 0.62707(16) 0.3839(2) 0.0622(9) Uani 1 1 d . . .
C9C C 0.35481(9) 0.63355(15) 0.3820(2) 0.0546(8) Uani 1 1 d . . .
C10C C 0.31879(8) 0.64262(13) 0.38003(17) 0.0442(7) Uani 1 1 d . . .
C11C C 0.28818(8) 0.65316(13) 0.31973(17) 0.0453(7) Uani 1 1 d . . .
H11C H 0.2906 0.6541 0.2794 0.054 Uiso 1 1 calc R . .
C12C C 0.25330(7) 0.66257(12) 0.31790(15) 0.0388(6) Uani 1 1 d . . .
C13C C 0.25041(7) 0.66471(12) 0.37774(15) 0.0377(6) Uani 1 1 d . . .
C14C C 0.28156(7) 0.65015(11) 0.43861(14) 0.0371(6) Uani 1 1 d . . .
C15C C 0.31550(8) 0.63929(12) 0.43917(16) 0.0420(6) Uani 1 1 d . . .
H15C H 0.3364 0.6296 0.4800 0.050 Uiso 1 1 calc R . .
C16C C 0.22552(10) 0.63902(17) 0.18111(17) 0.0555(8) Uani 1 1 d . . .
H16G H 0.2419 0.6677 0.1739 0.083 Uiso 1 1 calc R . .
H16H H 0.2033 0.6324 0.1388 0.083 Uiso 1 1 calc R . .
H16I H 0.2384 0.6003 0.1974 0.083 Uiso 1 1 calc R . .
C17C C 0.19387(9) 0.75256(14) 0.34389(17) 0.0507(7) Uani 1 1 d . . .
H17G H 0.2144 0.7809 0.3662 0.076 Uiso 1 1 calc R . .
H17H H 0.1726 0.7662 0.3502 0.076 Uiso 1 1 calc R . .
H17I H 0.1871 0.7512 0.2960 0.076 Uiso 1 1 calc R . .
C18C C 0.31787(9) 0.60966(17) 0.57067(18) 0.0556(8) Uani 1 1 d . . .
H18G H 0.3212 0.5722 0.5503 0.083 Uiso 1 1 calc R . .
H18H H 0.3161 0.5998 0.6118 0.083 Uiso 1 1 calc R . .
H18I H 0.3390 0.6365 0.5813 0.083 Uiso 1 1 calc R . .
S1 S 0.60514(2) 0.12232(4) 0.25799(5) 0.0581(2) Uani 1 1 d . . .
S2 S 0.65115(2) 0.05675(3) 0.39175(5) 0.0513(2) Uani 1 1 d . . .
S7 S 0.21250(2) 0.66961(3) 0.24197(4) 0.04169(16) Uani 1 1 d . . .
S8 S 0.20774(2) 0.67741(3) 0.37974(4) 0.04322(16) Uani 1 1 d . . .
S9 S 0.276120(19) 0.64723(3) 0.51287(4) 0.04205(16) Uani 1 1 d . . .
S3A S 0.67800(2) 0.12826(3) 0.53120(4) 0.05108(19) Uani 1 1 d . . .
S4A S 0.66245(3) 0.97990(4) 0.22435(5) 0.0649(3) Uani 1 1 d . . .
S5A S 0.72761(2) 1.02298(3) 0.36048(4) 0.04478(17) Uani 1 1 d . . .
S6A S 0.74394(2) 0.96019(3) 0.49273(4) 0.04730(18) Uani 1 1 d . . .

loop_
_atom_site_aniso_label
_atom_site_aniso_U_11
_atom_site_aniso_U_22
_atom_site_aniso_U_33
_atom_site_aniso_U_23
_atom_site_aniso_U_13
_atom_site_aniso_U_12
Ag1 0.04873(14) 0.03935(13) 0.05837(15) -0.00013(9) 0.03164(12) 0.00518(9)
Ag2 0.04570(13) 0.03253(11) 0.05976(15) -0.00025(9) 0.03258(11) -0.00207(8)
B2 0.104(7) 0.088(5) 0.073(4) -0.035(4) 0.065(5) -0.021(4)
F5 0.276(11) 0.265(12) 0.266(13) -0.196(10) 0.221(12) -0.211(10)
F6 0.107(5) 0.156(6) 0.139(6) -0.090(5) 0.086(5) -0.054(4)
F7 0.090(5) 0.225(10) 0.065(4) -0.006(5) 0.017(3) 0.048(6)
F8 0.340(10) 0.152(6) 0.123(5) 0.064(4) 0.154(6) 0.135(7)
B2B 0.104(7) 0.088(5) 0.073(4) -0.035(4) 0.065(5) -0.021(4)
F5B 0.189(11) 0.092(6) 0.070(5) 0.034(5) 0.041(6) 0.067(7)
F6B 0.097(7) 0.122(8) 0.089(6) 0.011(5) 0.047(5) -0.026(6)
F7B 0.128(11) 0.34(2) 0.055(6) 0.025(9) 0.048(7) 0.153(13)
F8B 0.115(7) 0.160(9) 0.079(6) -0.047(5) 0.038(5) 0.026(7)
B1 0.072(3) 0.053(2) 0.072(3) -0.0018(19) 0.038(2) -0.007(2)
F1 0.162(3) 0.0810(19) 0.145(3) -0.0196(18) 0.099(3) -0.013(2)
F2 0.0789(17) 0.148(3) 0.0681(16) -0.0055(15) 0.0407(14) 0.0019(17)
F3 0.0865(19) 0.119(2) 0.133(3) 0.054(2) 0.0450(18) 0.0301(18)
F4 0.0851(17) 0.110(2) 0.0808(16) 0.0031(14) 0.0526(14) 0.0008(15)
N1 0.0437(14) 0.0280(11) 0.107(2) 0.0102(12) 0.0474(16) 0.0049(10)
C2A 0.0385(15) 0.0319(13) 0.088(2) 0.0108(14) 0.0392(16) 0.0055(11)
C3A 0.0547(19) 0.0349(15) 0.081(2) -0.0062(15) 0.0186(18) 0.0113(14)
C4A 0.058(2) 0.0429(18) 0.084(3) -0.0065(17) 0.0101(19) 0.0185(15)
C5A 0.0427(15) 0.0316(13) 0.069(2) 0.0061(12) 0.0298(15) 0.0070(11)
C6A 0.048(2) 0.0331(16) 0.128(4) -0.0086(19) 0.013(2) 0.0024(14)
C7A 0.0388(17) 0.0358(17) 0.152(4) 0.001(2) 0.010(2) 0.0088(14)
C8A 0.0504(17) 0.0359(14) 0.071(2) 0.0051(14) 0.0331(16) 0.0071(12)
C9A 0.0435(15) 0.0345(14) 0.070(2) 0.0032(13) 0.0301(15) 0.0047(12)
C10A 0.0446(15) 0.0303(13) 0.074(2) 0.0021(13) 0.0385(15) 0.0043(11)
C11A 0.0425(15) 0.0385(14) 0.072(2) 0.0064(13) 0.0359(15) 0.0040(12)
C12A 0.0380(14) 0.0430(15) 0.0672(19) -0.0071(13) 0.0343(14) -0.0009(12)
C13A 0.0400(14) 0.0297(12) 0.074(2) 0.0026(12) 0.0370(15) 0.0012(11)
C14A 0.0492(16) 0.0307(13) 0.074(2) 0.0056(13) 0.0430(16) 0.0033(11)
C15A 0.0519(17) 0.0344(14) 0.070(2) 0.0010(13) 0.0427(16) 0.0062(12)
C16A 0.086(3) 0.121(4) 0.066(3) 0.002(3) 0.029(2) 0.046(3)
C17A 0.110(4) 0.0351(18) 0.228(6) 0.016(3) 0.127(4) 0.002(2)
C18A 0.100(3) 0.049(2) 0.064(2) 0.0002(17) 0.028(2) 0.012(2)
C2B 0.0415(15) 0.0303(13) 0.082(2) 0.0103(13) 0.0371(16) 0.0056(11)
C3B 0.0545(18) 0.0456(16) 0.069(2) -0.0058(15) 0.0362(17) -0.0148(14)
C4B 0.059(2) 0.0575(19) 0.059(2) -0.0023(15) 0.0329(17) -0.0197(15)
C5B 0.0458(16) 0.0376(15) 0.069(2) 0.0084(14) 0.0261(15) -0.0079(12)
C6B 0.066(2) 0.0334(15) 0.101(3) -0.0050(16) 0.051(2) -0.0053(14)
C7B 0.0589(19) 0.0387(15) 0.102(3) -0.0037(16) 0.056(2) -0.0029(14)
C8B 0.059(2) 0.0407(16) 0.074(2) 0.0062(15) 0.0284(18) -0.0097(14)
C9B 0.0568(19) 0.0373(15) 0.070(2) 0.0030(14) 0.0329(17) -0.0046(13)
C10B 0.0541(18) 0.0290(13) 0.073(2) 0.0019(13) 0.0399(17) -0.0002(12)
C11B 0.0593(19) 0.0324(14) 0.066(2) -0.0055(13) 0.0341(17) -0.0076(13)
C12B 0.0633(19) 0.0267(12) 0.0554(17) 0.0005(11) 0.0367(16) -0.0001(12)
C13B 0.0517(16) 0.0241(11) 0.0637(18) -0.0001(11) 0.0405(15) 0.0014(11)
C14B 0.0436(15) 0.0305(13) 0.0620(18) 0.0020(12) 0.0339(14) 0.0055(11)
C15B 0.0467(15) 0.0282(12) 0.0633(18) 0.0057(12) 0.0357(15) 0.0028(11)
C16B 0.237(9) 0.115(5) 0.071(3) 0.032(3) -0.015(4) -0.099(5)
C17B 0.072(2) 0.052(2) 0.139(4) -0.001(2) 0.079(3) 0.0005(17)
C18B 0.071(2) 0.065(2) 0.054(2) 0.0200(17) 0.0198(18) -0.0036(18)
C2C 0.0436(16) 0.0302(13) 0.102(3) 0.0105(14) 0.0472(18) 0.0058(11)
C3C 0.078(3) 0.067(2) 0.208(6) 0.080(3) 0.105(4) 0.043(2)
C4C 0.080(3) 0.082(3) 0.211(6) 0.078(4) 0.109(4) 0.038(2)
C5C 0.0463(17) 0.0477(18) 0.105(3) 0.0152(18) 0.050(2) 0.0124(14)
C6C 0.0423(16) 0.0463(16) 0.069(2) 0.0077(14) 0.0326(15) 0.0104(13)
C7C 0.0429(15) 0.0391(14) 0.0667(19) 0.0060(13) 0.0329(15) 0.0045(12)
C8C 0.0549(19) 0.0509(18) 0.102(3) 0.0099(18) 0.054(2) 0.0061(15)
C9C 0.0455(17) 0.0458(17) 0.086(2) 0.0033(16) 0.0416(17) 0.0048(13)
C10C 0.0364(14) 0.0342(13) 0.073(2) -0.0017(13) 0.0343(15) 0.0010(11)
C11C 0.0465(16) 0.0360(14) 0.069(2) -0.0027(13) 0.0396(16) -0.0034(12)
C12C 0.0370(13) 0.0295(12) 0.0545(16) -0.0027(11) 0.0246(13) -0.0056(10)
C13C 0.0361(13) 0.0304(12) 0.0567(17) -0.0040(11) 0.0299(13) -0.0028(10)
C14C 0.0388(14) 0.0282(12) 0.0513(16) -0.0031(11) 0.0265(12) 0.0021(10)
C15C 0.0339(13) 0.0301(12) 0.0679(19) -0.0030(12) 0.0281(13) 0.0010(10)
C16C 0.061(2) 0.065(2) 0.0541(19) -0.0053(15) 0.0383(17) -0.0044(16)
C17C 0.0518(17) 0.0431(16) 0.0612(19) -0.0041(14) 0.0288(15) 0.0107(13)
C18C 0.0467(17) 0.0591(19) 0.063(2) 0.0036(16) 0.0267(16) 0.0101(14)
S1 0.0449(4) 0.0568(5) 0.0764(6) -0.0174(4) 0.0306(4) 0.0014(4)
S2 0.0473(4) 0.0295(3) 0.0892(6) -0.0049(3) 0.0415(4) 0.0025(3)
S7 0.0439(4) 0.0367(3) 0.0524(4) 0.0019(3) 0.0287(3) -0.0023(3)
S8 0.0369(3) 0.0441(4) 0.0586(4) 0.0011(3) 0.0303(3) 0.0047(3)
S9 0.0402(4) 0.0391(3) 0.0523(4) -0.0054(3) 0.0256(3) 0.0022(3)
S3A 0.0660(5) 0.0366(4) 0.0703(5) 0.0129(3) 0.0482(4) 0.0127(3)
S4A 0.1135(8) 0.0364(4) 0.0608(5) -0.0023(3) 0.0534(6) -0.0058(4)
S5A 0.0543(4) 0.0306(3) 0.0649(5) 0.0009(3) 0.0405(4) -0.0033(3)
S6A 0.0438(4) 0.0375(4) 0.0641(5) 0.0080(3) 0.0274(4) 0.0047(3)

loop_
_atom_type_symbol
_atom_type_description
_atom_type_scat_dispersion_real
_atom_type_scat_dispersion_imag
_atom_type_scat_source
C C 0.0033 0.0016 'International Tables Vol C Tables 4.2.6.8 and 6.1.1.4'
H H 0.0000 0.0000 'International Tables Vol C Tables 4.2.6.8 and 6.1.1.4'
B B 0.0013 0.0007 'International Tables Vol C Tables 4.2.6.8 and 6.1.1.4'
F F 0.0171 0.0103 'International Tables Vol C Tables 4.2.6.8 and 6.1.1.4'
S S 0.1246 0.1234 'International Tables Vol C Tables 4.2.6.8 and 6.1.1.4'
Ag Ag -0.8971 1.1015 'International Tables Vol C Tables 4.2.6.8 and 6.1.1.4'
N N 0.0061 0.0033 'International Tables Vol C Tables 4.2.6.8 and 6.1.1.4'

loop_
_geom_angle_atom_site_label_1
_geom_angle_atom_site_label_2
_geom_angle_atom_site_label_3
_geom_angle
_geom_angle_site_symmetry_1
_geom_angle_site_symmetry_3
S6A Ag1 S9 110.64(2) 3_445 .
S6A Ag1 S3A 136.81(3) 3_445 3_455
S9 Ag1 S3A 105.89(3) . 3_455
S6A Ag1 S2 96.78(2) 3_445 3_455
S9 Ag1 S2 133.68(3) . 3_455
S3A Ag1 S2 72.81(3) 3_455 3_455
S1 Ag2 S7 124.93(3) 3_455 .
S1 Ag2 S4A 105.24(3) 3_455 3_445
S7 Ag2 S4A 121.16(3) . 3_445
S1 Ag2 S5A 129.68(3) 3_455 3_445
S7 Ag2 S5A 95.14(2) . 3_445
S4A Ag2 S5A 69.87(3) 3_445 3_445
F8 B2 F6 109.5(8) . .
F8 B2 F5 112.2(9) . .
F6 B2 F5 106.9(6) . .
F8 B2 F7 109.3(7) . .
F6 B2 F7 111.3(8) . .
F5 B2 F7 107.6(9) . .
F8B B2B F5B 104.6(10) . .
F8B B2B F6B 111.0(10) . .
F5B B2B F6B 111.4(10) . .
F8B B2B F7B 109.4(11) . .
F5B B2B F7B 110.2(10) . .
F6B B2B F7B 110.1(11) . .
F1 B1 F2 107.8(4) . .
F1 B1 F3 110.2(4) . .
F2 B1 F3 106.6(4) . .
F1 B1 F4 111.2(4) . .
F2 B1 F4 110.8(3) . .
F3 B1 F4 110.0(3) . .
C2C N1 C2A 120.4(2) . .
C2C N1 C2B 121.2(2) . .
C2A N1 C2B 118.4(2) . .
C3A C2A C7A 119.1(3) . .
C3A C2A N1 120.1(3) . .
C7A C2A N1 120.7(3) . .
C2A C3A C4A 120.7(3) . .
C2A C3A H3A 119.6 . .
C4A C3A H3A 119.6 . .
C5A C4A C3A 120.8(3) . .
C5A C4A H4A 119.6 . .
C3A C4A H4A 119.6 . .
C6A C5A C4A 118.5(3) . .
C6A C5A C8A 120.5(3) . .
C4A C5A C8A 120.9(3) . .
C5A C6A C7A 121.6(3) . .
C5A C6A H6A 119.2 . .
C7A C6A H6A 119.2 . .
C2A C7A C6A 119.2(3) . .
C2A C7A H7A 120.4 . .
C6A C7A H7A 120.4 . .
C9A C8A C5A 177.4(4) . .
C8A C9A C10A 178.1(3) . .
C15A C10A C11A 120.4(3) . .
C15A C10A C9A 119.4(3) . .
C11A C10A C9A 120.2(3) . .
C12A C11A C10A 119.8(3) . .
C12A C11A H11A 120.1 . .
C10A C11A H11A 120.1 . .
C11A C12A C13A 119.8(3) . .
C11A C12A S1 122.3(3) . .
C13A C12A S1 117.9(2) . .
C14A C13A C12A 120.1(3) . .
C14A C13A S2 121.4(2) . .
C12A C13A S2 118.3(2) . .
C13A C14A C15A 119.5(3) . .
C13A C14A S3A 120.3(2) . .
C15A C14A S3A 120.2(3) . .
C10A C15A C14A 119.9(3) . .
C10A C15A H15A 120.0 . .
C14A C15A H15A 120.0 . .
S1 C16A H16A 109.5 . .
S1 C16A H16B 109.5 . .
H16A C16A H16B 109.5 . .
S1 C16A H16C 109.5 . .
H16A C16A H16C 109.5 . .
H16B C16A H16C 109.5 . .
S2 C17A H17A 109.5 . .
S2 C17A H17B 109.5 . .
H17A C17A H17B 109.5 . .
S2 C17A H17C 109.5 . .
H17A C17A H17C 109.5 . .
H17B C17A H17C 109.5 . .
S3A C18A H18A 109.5 . .
S3A C18A H18B 109.5 . .
H18A C18A H18B 109.5 . .
S3A C18A H18C 109.5 . .
H18A C18A H18C 109.5 . .
H18B C18A H18C 109.5 . .
C7B C2B C3B 119.5(3) . .
C7B C2B N1 121.0(3) . .
C3B C2B N1 119.4(3) . .
C4B C3B C2B 119.4(3) . .
C4B C3B H3B 120.3 . .
C2B C3B H3B 120.3 . .
C3B C4B C5B 121.2(3) . .
C3B C4B H4B 119.4 . .
C5B C4B H4B 119.4 . .
C6B C5B C4B 119.1(3) . .
C6B C5B C8B 120.7(3) . .
C4B C5B C8B 120.2(3) . .
C5B C6B C7B 120.1(3) . .
C5B C6B H6B 119.9 . .
C7B C6B H6B 119.9 . .
C2B C7B C6B 120.7(3) . .
C2B C7B H7B 119.6 . .
C6B C7B H7B 119.6 . .
C9B C8B C5B 178.8(5) . .
C8B C9B C10B 178.4(4) . .
C11B C10B C15B 120.3(3) . .
C11B C10B C9B 120.8(3) . .
C15B C10B C9B 118.9(3) . .
C10B C11B C12B 120.7(3) . .
C10B C11B H11B 119.6 . .
C12B C11B H11B 119.6 . .
C11B C12B C13B 119.0(3) . .
C11B C12B S4A 122.8(3) . .
C13B C12B S4A 118.2(2) . .
C14B C13B C12B 120.2(3) . .
C14B C13B S5A 118.8(2) . .
C12B C13B S5A 120.7(2) . .
C15B C14B C13B 120.6(3) . .
C15B C14B S6A 122.5(2) . .
C13B C14B S6A 116.9(2) . .
C14B C15B C10B 119.2(3) . .
C14B C15B H15B 120.4 . .
C10B C15B H15B 120.4 . .
S4A C16B H16D 109.5 . .
S4A C16B H16E 109.5 . .
H16D C16B H16E 109.5 . .
S4A C16B H16F 109.5 . .
H16D C16B H16F 109.5 . .
H16E C16B H16F 109.5 . .
S5A C17B H17D 109.5 . .
S5A C17B H17E 109.5 . .
H17D C17B H17E 109.5 . .
S5A C17B H17F 109.5 . .
H17D C17B H17F 109.5 . .
H17E C17B H17F 109.5 . .
S6A C18B H18D 109.5 . .
S6A C18B H18E 109.5 . .
H18D C18B H18E 109.5 . .
S6A C18B H18F 109.5 . .
H18D C18B H18F 109.5 . .
H18E C18B H18F 109.5 . .
C3C C2C C7C 118.6(3) . .
C3C C2C N1 120.2(3) . .
C7C C2C N1 121.2(3) . .
C2C C3C C4C 119.9(3) . .
C2C C3C H3C 120.0 . .
C4C C3C H3C 120.0 . .
C5C C4C C3C 121.8(3) . .
C5C C4C H4C 119.1 . .
C3C C4C H4C 119.1 . .
C4C C5C C6C 118.4(3) . .
C4C C5C C8C 121.3(3) . .
C6C C5C C8C 120.2(3) . .
C7C C6C C5C 120.7(3) . .
C7C C6C H6C 119.6 . .
C5C C6C H6C 119.6 . .
C6C C7C C2C 120.5(3) . .
C6C C7C H7C 119.7 . .
C2C C7C H7C 119.7 . .
C9C C8C C5C 178.7(5) . .
C8C C9C C10C 179.0(4) . .
C11C C10C C15C 120.7(3) . .
C11C C10C C9C 120.1(3) . .
C15C C10C C9C 119.2(3) . .
C10C C11C C12C 120.1(3) . .
C10C C11C H11C 120.0 . .
C12C C11C H11C 120.0 . .
C13C C12C C11C 119.4(3) . .
C13C C12C S7 118.3(2) . .
C11C C12C S7 122.2(2) . .
C12C C13C C14C 119.5(2) . .
C12C C13C S8 122.2(2) . .
C14C C13C S8 118.0(2) . .
C15C C14C C13C 119.9(3) . .
C15C C14C S9 121.6(2) . .
C13C C14C S9 118.48(19) . .
C10C C15C C14C 120.0(3) . .
C10C C15C H15C 120.0 . .
C14C C15C H15C 120.0 . .
S7 C16C H16G 109.5 . .
S7 C16C H16H 109.5 . .
H16G C16C H16H 109.5 . .
S7 C16C H16I 109.5 . .
H16G C16C H16I 109.5 . .
H16H C16C H16I 109.5 . .
S8 C17C H17G 109.5 . .
S8 C17C H17H 109.5 . .
H17G C17C H17H 109.5 . .
S8 C17C H17I 109.5 . .
H17G C17C H17I 109.5 . .
H17H C17C H17I 109.5 . .
S9 C18C H18G 109.5 . .
S9 C18C H18H 109.5 . .
H18G C18C H18H 109.5 . .
S9 C18C H18I 109.5 . .
H18G C18C H18I 109.5 . .
H18H C18C H18I 109.5 . .
C12A S1 C16A 103.19(19) . .
C12A S1 Ag2 106.59(10) . 3_545
C16A S1 Ag2 106.46(17) . 3_545
C13A S2 C17A 101.95(16) . .
C13A S2 Ag1 96.74(11) . 3_545
C17A S2 Ag1 102.4(2) . 3_545
C12C S7 C16C 103.25(15) . .
C12C S7 Ag2 100.46(9) . .
C16C S7 Ag2 110.67(12) . .
C13C S8 C17C 104.16(14) . .
C14C S9 C18C 102.55(14) . .
C14C S9 Ag1 107.88(9) . .
C18C S9 Ag1 105.41(12) . .
C14A S3A C18A 101.18(16) . .
C14A S3A Ag1 100.65(10) . 3_545
C18A S3A Ag1 104.27(16) . 3_545
C12B S4A C16B 102.0(2) . .
C12B S4A Ag2 100.93(10) . 3
C16B S4A Ag2 109.6(3) . 3
C13B S5A C17B 102.62(15) . .
C13B S5A Ag2 96.24(10) . 3
C17B S5A Ag2 106.66(16) . 3
C14B S6A C18B 102.72(16) . .
C14B S6A Ag1 100.31(9) . 3
C18B S6A Ag1 107.51(15) . 3

loop_
_geom_bond_atom_site_label_1
_geom_bond_atom_site_label_2
_geom_bond_distance
_geom_bond_site_symmetry_2
Ag1 S6A 2.5911(8) 3_445
Ag1 S9 2.6186(8) .
Ag1 S3A 2.6392(8) 3_455
Ag1 S2 2.7777(9) 3_455
Ag2 S1 2.6069(9) 3_455
Ag2 S7 2.6252(7) .
Ag2 S4A 2.6376(9) 3_445
Ag2 S5A 2.8537(8) 3_445
B2 F8 1.330(10) .
B2 F6 1.358(8) .
B2 F5 1.361(9) .
B2 F7 1.370(10) .
B2B F8B 1.322(12) .
B2B F5B 1.328(12) .
B2B F6B 1.329(11) .
B2B F7B 1.336(11) .
B1 F1 1.362(5) .
B1 F2 1.366(5) .
B1 F3 1.370(5) .
B1 F4 1.379(5) .
N1 C2C 1.409(4) .
N1 C2A 1.416(3) .
N1 C2B 1.420(4) .
C2A C3A 1.370(5) .
C2A C7A 1.385(5) .
C3A C4A 1.382(4) .
C3A H3A 0.9500 .
C4A C5A 1.374(5) .
C4A H4A 0.9500 .
C5A C6A 1.365(5) .
C5A C8A 1.436(4) .
C6A C7A 1.395(5) .
C6A H6A 0.9500 .
C7A H7A 0.9500 .
C8A C9A 1.202(4) .
C9A C10A 1.434(4) .
C10A C15A 1.390(5) .
C10A C11A 1.400(5) .
C11A C12A 1.391(4) .
C11A H11A 0.9500 .
C12A C13A 1.406(5) .
C12A S1 1.783(3) .
C13A C14A 1.396(5) .
C13A S2 1.778(3) .
C14A C15A 1.403(4) .
C14A S3A 1.772(3) .
C15A H15A 0.9500 .
C16A S1 1.817(5) .
C16A H16A 0.9800 .
C16A H16B 0.9800 .
C16A H16C 0.9800 .
C17A S2 1.834(4) .
C17A H17A 0.9800 .
C17A H17B 0.9800 .
C17A H17C 0.9800 .
C18A S3A 1.810(4) .
C18A H18A 0.9800 .
C18A H18B 0.9800 .
C18A H18C 0.9800 .
C2B C7B 1.379(5) .
C2B C3B 1.389(4) .
C3B C4B 1.383(4) .
C3B H3B 0.9500 .
C4B C5B 1.386(5) .
C4B H4B 0.9500 .
C5B C6B 1.378(5) .
C5B C8B 1.455(4) .
C6B C7B 1.386(4) .
C6B H6B 0.9500 .
C7B H7B 0.9500 .
C8B C9B 1.189(4) .
C9B C10B 1.433(4) .
C10B C11B 1.388(5) .
C10B C15B 1.409(5) .
C11B C12B 1.395(4) .
C11B H11B 0.9500 .
C12B C13B 1.408(4) .
C12B S4A 1.764(3) .
C13B C14B 1.396(4) .
C13B S5A 1.773(3) .
C14B C15B 1.390(4) .
C14B S6A 1.777(3) .
C15B H15B 0.9500 .
C16B S4A 1.814(7) .
C16B H16D 0.9800 .
C16B H16E 0.9800 .
C16B H16F 0.9800 .
C17B S5A 1.816(4) .
C17B H17D 0.9800 .
C17B H17E 0.9800 .
C17B H17F 0.9800 .
C18B S6A 1.812(4) .
C18B H18D 0.9800 .
C18B H18E 0.9800 .
C18B H18F 0.9800 .
C2C C3C 1.382(5) .
C2C C7C 1.386(4) .
C3C C4C 1.391(5) .
C3C H3C 0.9500 .
C4C C5C 1.355(5) .
C4C H4C 0.9500 .
C5C C6C 1.388(5) .
C5C C8C 1.444(4) .
C6C C7C 1.383(4) .
C6C H6C 0.9500 .
C7C H7C 0.9500 .
C8C C9C 1.184(4) .
C9C C10C 1.453(4) .
C10C C11C 1.382(5) .
C10C C15C 1.390(4) .
C11C C12C 1.410(4) .
C11C H11C 0.9500 .
C12C C13C 1.396(4) .
C12C S7 1.766(3) .
C13C C14C 1.416(4) .
C13C S8 1.771(3) .
C14C C15C 1.390(4) .
C14C S9 1.772(3) .
C15C H15C 0.9500 .
C16C S7 1.797(3) .
C16C H16G 0.9800 .
C16C H16H 0.9800 .
C16C H16I 0.9800 .
C17C S8 1.815(3) .
C17C H17G 0.9800 .
C17C H17H 0.9800 .
C17C H17I 0.9800 .
C18C S9 1.803(3) .
C18C H18G 0.9800 .
C18C H18H 0.9800 .
C18C H18I 0.9800 .
S1 Ag2 2.6068(9) 3_545
S2 Ag1 2.7777(9) 3_545
S3A Ag1 2.6390(8) 3_545
S4A Ag2 2.6376(9) 3
S5A Ag2 2.8538(8) 3
S6A Ag1 2.5910(8) 3

loop_
_geom_torsion_atom_site_label_1
_geom_torsion_atom_site_label_2
_geom_torsion_atom_site_label_3
_geom_torsion_atom_site_label_4
_geom_torsion
_geom_torsion_site_symmetry_1
_geom_torsion_site_symmetry_4
C2C N1 C2A C3A -127.9(4) . .
C2B N1 C2A C3A 51.2(5) . .
C2C N1 C2A C7A 53.1(6) . .
C2B N1 C2A C7A -127.8(4) . .
C7A C2A C3A C4A 2.1(6) . .
N1 C2A C3A C4A -176.9(4) . .
C2A C3A C4A C5A -0.7(7) . .
C3A C4A C5A C6A -1.1(7) . .
C3A C4A C5A C8A 175.6(4) . .
C4A C5A C6A C7A 1.6(7) . .
C8A C5A C6A C7A -175.2(5) . .
C3A C2A C7A C6A -1.7(7) . .
N1 C2A C7A C6A 177.3(4) . .
C5A C6A C7A C2A -0.2(8) . .
C15A C10A C11A C12A 3.4(4) . .
C9A C10A C11A C12A -175.9(3) . .
C10A C11A C12A C13A 0.9(4) . .
C10A C11A C12A S1 -179.3(2) . .
C11A C12A C13A C14A -6.5(4) . .
S1 C12A C13A C14A 173.6(2) . .
C11A C12A C13A S2 178.4(2) . .
S1 C12A C13A S2 -1.5(3) . .
C12A C13A C14A C15A 7.8(4) . .
S2 C13A C14A C15A -177.2(2) . .
C12A C13A C14A S3A -173.4(2) . .
S2 C13A C14A S3A 1.6(3) . .
C11A C10A C15A C14A -2.0(4) . .
C9A C10A C15A C14A 177.3(3) . .
C13A C14A C15A C10A -3.6(4) . .
S3A C14A C15A C10A 177.7(2) . .
C2C N1 C2B C7B 43.0(5) . .
C2A N1 C2B C7B -136.1(4) . .
C2C N1 C2B C3B -140.0(4) . .
C2A N1 C2B C3B 40.9(5) . .
C7B C2B C3B C4B -0.8(5) . .
N1 C2B C3B C4B -177.7(3) . .
C2B C3B C4B C5B 0.7(5) . .
C3B C4B C5B C6B -0.6(5) . .
C3B C4B C5B C8B 178.8(3) . .
C4B C5B C6B C7B 0.5(6) . .
C8B C5B C6B C7B -178.8(3) . .
C3B C2B C7B C6B 0.7(6) . .
N1 C2B C7B C6B 177.6(3) . .
C5B C6B C7B C2B -0.5(6) . .
C15B C10B C11B C12B -0.8(5) . .
C9B C10B C11B C12B 179.0(3) . .
C10B C11B C12B C13B 2.0(5) . .
C10B C11B C12B S4A -178.4(2) . .
C11B C12B C13B C14B -2.1(4) . .
S4A C12B C13B C14B 178.3(2) . .
C11B C12B C13B S5A -176.5(2) . .
S4A C12B C13B S5A 3.9(3) . .
C12B C13B C14B C15B 1.1(4) . .
S5A C13B C14B C15B 175.6(2) . .
C12B C13B C14B S6A -178.1(2) . .
S5A C13B C14B S6A -3.6(3) . .
C13B C14B C15B C10B 0.1(4) . .
S6A C14B C15B C10B 179.3(2) . .
C11B C10B C15B C14B -0.3(4) . .
C9B C10B C15B C14B 179.9(3) . .
C2A N1 C2C C3C 30.3(6) . .
C2B N1 C2C C3C -148.7(4) . .
C2A N1 C2C C7C -147.6(4) . .
C2B N1 C2C C7C 33.4(5) . .
C7C C2C C3C C4C 0.5(8) . .
N1 C2C C3C C4C -177.4(5) . .
C2C C3C C4C C5C -2.5(10) . .
C3C C4C C5C C6C 3.3(9) . .
C3C C4C C5C C8C 179.6(6) . .
C4C C5C C6C C7C -2.3(6) . .
C8C C5C C6C C7C -178.6(4) . .
C5C C6C C7C C2C 0.4(5) . .
C3C C2C C7C C6C 0.4(6) . .
N1 C2C C7C C6C 178.4(3) . .
C15C C10C C11C C12C 2.0(4) . .
C9C C10C C11C C12C -179.4(3) . .
C10C C11C C12C C13C 3.8(4) . .
C10C C11C C12C S7 -174.3(2) . .
C11C C12C C13C C14C -7.6(4) . .
S7 C12C C13C C14C 170.56(19) . .
C11C C12C C13C S8 179.1(2) . .
S7 C12C C13C S8 -2.8(3) . .
C12C C13C C14C C15C 5.8(4) . .
S8 C13C C14C C15C 179.4(2) . .
C12C C13C C14C S9 -174.9(2) . .
S8 C13C C14C S9 -1.4(3) . .
C11C C10C C15C C14C -3.8(4) . .
C9C C10C C15C C14C 177.5(3) . .
C13C C14C C15C C10C -0.1(4) . .
S9 C14C C15C C10C -179.3(2) . .
C11A C12A S1 C16A 11.2(3) . .
C13A C12A S1 C16A -169.0(3) . .
C11A C12A S1 Ag2 123.1(2) . 3_545
C13A C12A S1 Ag2 -57.1(2) . 3_545
C14A C13A S2 C17A 66.8(3) . .
C12A C13A S2 C17A -118.1(3) . .
C14A C13A S2 Ag1 -37.5(2) . 3_545
C12A C13A S2 Ag1 137.6(2) . 3_545
C13C C12C S7 C16C -160.9(2) . .
C11C C12C S7 C16C 17.2(3) . .
C13C C12C S7 Ag2 -46.5(2) . .
C11C C12C S7 Ag2 131.6(2) . .
S1 Ag2 S7 C12C 123.45(10) 3_455 .
S4A Ag2 S7 C12C -93.72(10) 3_445 .
S5A Ag2 S7 C12C -24.18(9) 3_445 .
S1 Ag2 S7 C16C -127.96(13) 3_455 .
S4A Ag2 S7 C16C 14.87(14) 3_445 .
S5A Ag2 S7 C16C 84.41(13) 3_445 .
C12C C13C S8 C17C -62.4(3) . .
C14C C13C S8 C17C 124.2(2) . .
C15C C14C S9 C18C -14.5(3) . .
C13C C14C S9 C18C 166.2(2) . .
C15C C14C S9 Ag1 -125.5(2) . .
C13C C14C S9 Ag1 55.3(2) . .
S6A Ag1 S9 C14C 73.10(10) 3_445 .
S3A Ag1 S9 C14C -130.37(9) 3_455 .
S2 Ag1 S9 C14C -49.18(10) 3_455 .
S6A Ag1 S9 C18C -35.90(12) 3_445 .
S3A Ag1 S9 C18C 120.63(12) 3_455 .
S2 Ag1 S9 C18C -158.18(12) 3_455 .
C13A C14A S3A C18A 145.1(3) . .
C15A C14A S3A C18A -36.2(3) . .
C13A C14A S3A Ag1 38.0(2) . 3_545
C15A C14A S3A Ag1 -143.2(2) . 3_545
C11B C12B S4A C16B 21.1(4) . .
C13B C12B S4A C16B -159.3(4) . .
C11B C12B S4A Ag2 134.1(2) . 3
C13B C12B S4A Ag2 -46.3(2) . 3
C14B C13B S5A C17B 113.1(3) . .
C12B C13B S5A C17B -72.4(3) . .
C14B C13B S5A Ag2 -138.3(2) . 3
C12B C13B S5A Ag2 36.3(2) . 3
C15B C14B S6A C18B -6.2(3) . .
C13B C14B S6A C18B 173.0(2) . .
C15B C14B S6A Ag1 -116.9(2) . 3
C13B C14B S6A Ag1 62.2(2) . 3
